data_7127885
loop_
_publ_author_name
'Schorr, Fabian'
'Fantuzzi, Felipe'
'Dewhurst, Rian D.'
'Braunschweig, Holger'

_publ_section_title
;
 Dialkynyldiboranes(4) and the selectable reactivity of their C-H,
 C[triple bond, length as m-dash]C and B-B bonds.
;
_journal_issue 21
_journal_name_full 'Chemical communications (Cambridge, England)'
_journal_page_first 2645
_journal_page_last 2648
_journal_paper_doi 10.1039/d1cc00265a
_journal_volume 57
_journal_year 2021
_chemical_formula_moiety 'C10 H18 B2 N2 O'
_chemical_formula_sum 'C10 H18 B2 N2 O'
_chemical_formula_weight 203.88
_space_group_crystal_system monoclinic
_space_group_IT_number 15
_space_group_name_Hall '-C 2yc'
_space_group_name_H-M_alt 'C 1 2/c 1'
_atom_sites_solution_hydrogens geom
_atom_sites_solution_primary dual
_atom_sites_solution_secondary difmap
_audit_creation_method SHELXL-2018/3
_audit_update_record
;
2021-01-13 deposited with the CCDC.	2021-02-01 downloaded from the CCDC.
;
_cell_angle_alpha 90
_cell_angle_beta 124.587(2)
_cell_angle_gamma 90
_cell_formula_units_Z 4
_cell_length_a 18.1518(12)
_cell_length_b 6.7454(4)
_cell_length_c 12.0546(8)
_cell_measurement_reflns_used 3438
_cell_measurement_temperature 100(2)
_cell_measurement_theta_max 26.75
_cell_measurement_theta_min 3.40
_cell_volume 1215.12(14)
_computing_cell_refinement 'Saint+ ver. V8.40A (Bruker AXS)'
_computing_data_collection 'APEX2 ver. 2014.9 (Bruker AXS)'
_computing_data_reduction 'Saint+ ver. V8.40A (Bruker AXS)'
_computing_molecular_graphics 'ShelXLe (Huebschle et all, 2011)'
_computing_publication_material 'SHELXL-2018/3 (Sheldrick, 2018)'
_computing_structure_refinement 'SHELXL-2018/3 (Sheldrick, 2018)'
_computing_structure_solution 'SHELXT (Sheldrick, 2014)'
_diffrn_ambient_temperature 100(2)
_diffrn_detector 'CMOS area detector (Photon II)'
_diffrn_detector_area_resol_mean 7.5
_diffrn_measured_fraction_theta_full 0.994
_diffrn_measured_fraction_theta_max 0.994
_diffrn_measurement_device_type 'Bruker D8 Quest'
_diffrn_measurement_method '\f and \w scans'
_diffrn_radiation_monochromator 'multi-layer mirror'
_diffrn_radiation_type MoK\a
_diffrn_radiation_wavelength 0.71073
_diffrn_reflns_av_R_equivalents 0.0220
_diffrn_reflns_av_unetI/netI 0.0165
_diffrn_reflns_Laue_measured_fraction_full 0.994
_diffrn_reflns_Laue_measured_fraction_max 0.994
_diffrn_reflns_limit_h_max 22
_diffrn_reflns_limit_h_min -22
_diffrn_reflns_limit_k_max 8
_diffrn_reflns_limit_k_min -8
_diffrn_reflns_limit_l_max 14
_diffrn_reflns_limit_l_min -14
_diffrn_reflns_number 5915
_diffrn_reflns_point_group_measured_fraction_full 0.994
_diffrn_reflns_point_group_measured_fraction_max 0.994
_diffrn_reflns_theta_full 26.000
_diffrn_reflns_theta_max 26.007
_diffrn_reflns_theta_min 3.403
_diffrn_source 'microfocus sealed tube (Incoatec ImS)'
_exptl_absorpt_coefficient_mu 0.070
_exptl_absorpt_correction_T_max 0.7454
_exptl_absorpt_correction_T_min 0.7031
_exptl_absorpt_correction_type multi-scan
_exptl_absorpt_process_details 'SadAbs 2016/2 (Bruker AXS)'
_exptl_crystal_colour colourless
_exptl_crystal_density_diffrn 1.114
_exptl_crystal_description block
_exptl_crystal_F_000 440
_exptl_crystal_size_max 0.729
_exptl_crystal_size_mid 0.434
_exptl_crystal_size_min 0.262
_refine_diff_density_max 0.278
_refine_diff_density_min -0.274
_refine_diff_density_rms 0.040
_refine_ls_extinction_method none
_refine_ls_goodness_of_fit_ref 1.116
_refine_ls_hydrogen_treatment constr
_refine_ls_matrix_type full
_refine_ls_number_parameters 72
_refine_ls_number_reflns 1193
_refine_ls_number_restraints 0
_refine_ls_restrained_S_all 1.116
_refine_ls_R_factor_all 0.0476
_refine_ls_R_factor_gt 0.0431
_refine_ls_shift/su_max 0.000
_refine_ls_shift/su_mean 0.000
_refine_ls_structure_factor_coef Fsqd
_refine_ls_weighting_details 'w=1/[\s^2^(Fo^2^)+(0.0590P)^2^+1.0485P] where P=(Fo^2^+2Fc^2^)/3'
_refine_ls_weighting_scheme calc
_refine_ls_wR_factor_gt 0.1202
_refine_ls_wR_factor_ref 0.1241
_reflns_Friedel_coverage 0.000
_reflns_number_gt 1067
_reflns_number_total 1193
_reflns_threshold_expression 'I > 2\s(I)'
_cod_data_source_file d1cc00265a2.cif
_cod_data_source_block 2b
_cod_depositor_comments 'Adding full bibliography for 7127882--7127889.cif.'
_cod_original_sg_symbol_H-M 'C 2/c'
_cod_database_code 7127885
_shelx_shelxl_version_number 2018/3
_shelx_space_group_comment
;
The symmetry employed for this shelxl refinement is uniquely defined
by the following loop, which should always be used as a source of
symmetry information in preference to the above space-group names.
They are only intended as comments.
;
_shelx_estimated_absorpt_t_min 0.951
_shelx_estimated_absorpt_t_max 0.982

loop_
_space_group_symop_operation_xyz
'x, y, z'
'-x, y, -z+1/2'
'x+1/2, y+1/2, z'
'-x+1/2, y+1/2, -z+1/2'
'-x, -y, -z'
'x, -y, z-1/2'
'-x+1/2, -y+1/2, -z'
'x+1/2, -y+1/2, z-1/2'

loop_
_atom_site_label
_atom_site_type_symbol
_atom_site_fract_x
_atom_site_fract_y
_atom_site_fract_z
_atom_site_U_iso_or_equiv
_atom_site_adp_type
_atom_site_occupancy
_atom_site_site_symmetry_order
_atom_site_calc_flag
_atom_site_refinement_flags_posn
_atom_site_refinement_flags_adp
_atom_site_refinement_flags_occupancy
_atom_site_disorder_assembly
_atom_site_disorder_group
O1 O 0.500000 0.41432(19) 0.250000 0.0218(3) Uani 1 2 d S T P . .
N1 N 0.59064(7) 0.40409(17) 0.16344(11) 0.0214(3) Uani 1 1 d . . . . .
C1 C 0.60464(9) 0.7040(2) 0.30466(13) 0.0218(3) Uani 1 1 d . . . . .
B1 B 0.56246(10) 0.5035(2) 0.23474(15) 0.0201(4) Uani 1 1 d . . . . .
C2 C 0.63815(9) 0.8547(2) 0.36667(13) 0.0216(3) Uani 1 1 d . . . . .
C4 C 0.55490(10) 0.2121(2) 0.09878(14) 0.0257(4) Uani 1 1 d . . . . .
H4A H 0.522511 0.226989 0.000893 0.039 Uiso 1 1 calc R U . . .
H4B H 0.513953 0.162541 0.120902 0.039 Uiso 1 1 calc R U . . .
H4C H 0.604225 0.118037 0.131124 0.039 Uiso 1 1 calc R U . . .
C3 C 0.67833(10) 1.0385(2) 0.44155(14) 0.0258(4) Uani 1 1 d . . . . .
H3A H 0.694007 1.123230 0.391833 0.039 Uiso 1 1 calc R U . . .
H3B H 0.732441 1.007558 0.530349 0.039 Uiso 1 1 calc R U . . .
H3C H 0.635498 1.107933 0.452682 0.039 Uiso 1 1 calc R U . . .
C5 C 0.65585(10) 0.4843(2) 0.14142(15) 0.0269(4) Uani 1 1 d . . . . .
H5A H 0.627645 0.502025 0.044592 0.040 Uiso 1 1 calc R U . . .
H5B H 0.706300 0.392275 0.177745 0.040 Uiso 1 1 calc R U . . .
H5C H 0.677480 0.612547 0.187105 0.040 Uiso 1 1 calc R U . . .

loop_
_atom_site_aniso_label
_atom_site_aniso_U_11
_atom_site_aniso_U_22
_atom_site_aniso_U_33
_atom_site_aniso_U_23
_atom_site_aniso_U_13
_atom_site_aniso_U_12
O1 0.0253(7) 0.0163(7) 0.0271(7) 0.000 0.0167(6) 0.000
N1 0.0233(6) 0.0184(6) 0.0229(6) -0.0002(4) 0.0134(5) -0.0007(4)
C1 0.0226(7) 0.0215(7) 0.0225(7) 0.0026(5) 0.0136(6) 0.0012(5)
B1 0.0204(7) 0.0178(8) 0.0191(7) 0.0039(5) 0.0094(6) 0.0021(6)
C2 0.0210(7) 0.0207(7) 0.0230(7) 0.0020(5) 0.0124(6) 0.0017(5)
C4 0.0320(8) 0.0192(7) 0.0278(7) -0.0025(5) 0.0181(6) -0.0004(6)
C3 0.0258(7) 0.0200(7) 0.0288(7) -0.0032(6) 0.0137(6) -0.0008(6)
C5 0.0286(7) 0.0285(8) 0.0294(7) -0.0016(6) 0.0199(6) -0.0019(6)

loop_
_atom_type_symbol
_atom_type_description
_atom_type_scat_dispersion_real
_atom_type_scat_dispersion_imag
_atom_type_scat_source
C C 0.0033 0.0016 'International Tables Vol C Tables 4.2.6.8 and 6.1.1.4'
H H 0.0000 0.0000 'International Tables Vol C Tables 4.2.6.8 and 6.1.1.4'
B B 0.0013 0.0007 'International Tables Vol C Tables 4.2.6.8 and 6.1.1.4'
N N 0.0061 0.0033 'International Tables Vol C Tables 4.2.6.8 and 6.1.1.4'
O O 0.0106 0.0060 'International Tables Vol C Tables 4.2.6.8 and 6.1.1.4'

loop_
_exptl_crystal_face_index_h
_exptl_crystal_face_index_k
_exptl_crystal_face_index_l
_exptl_crystal_face_perp_dist
1.00 0.00 -1.00 0.1300
-1.00 0.00 1.00 0.1310
0.00 -1.00 -1.00 0.3200
1.00 -1.00 -1.00 0.3430
1.00 0.00 0.00 0.1940
-1.00 0.00 0.00 0.2130
-1.00 1.00 0.00 0.2110
1.00 -1.00 0.00 0.3300
1.00 -1.00 1.00 0.2640
-1.00 1.00 -1.00 0.1750
1.00 0.00 1.00 0.1950
-1.00 -1.00 0.00 0.3520
1.00 1.00 0.00 0.2930
1.00 1.00 -1.00 0.2560
-1.00 -1.00 1.00 0.3020
0.00 0.00 1.00 0.1620
0.00 0.00 -1.00 0.1590

loop_
_geom_angle_atom_site_label_1
_geom_angle_atom_site_label_2
_geom_angle_atom_site_label_3
_geom_angle
_geom_angle_site_symmetry_1
_geom_angle_site_symmetry_3
_geom_angle_publ_flag
B1 O1 B1 128.51(16) 2_655 . ?
B1 N1 C5 123.61(12) . . ?
B1 N1 C4 123.21(11) . . ?
C5 N1 C4 113.14(11) . . ?
C2 C1 B1 175.60(13) . . ?
O1 B1 N1 119.13(13) . . ?
O1 B1 C1 119.78(12) . . ?
N1 B1 C1 120.96(12) . . ?
C1 C2 C3 179.65(18) . . ?
N1 C4 H4A 109.5 . . ?
N1 C4 H4B 109.5 . . ?
H4A C4 H4B 109.5 . . ?
N1 C4 H4C 109.5 . . ?
H4A C4 H4C 109.5 . . ?
H4B C4 H4C 109.5 . . ?
C2 C3 H3A 109.5 . . ?
C2 C3 H3B 109.5 . . ?
H3A C3 H3B 109.5 . . ?
C2 C3 H3C 109.5 . . ?
H3A C3 H3C 109.5 . . ?
H3B C3 H3C 109.5 . . ?
N1 C5 H5A 109.5 . . ?
N1 C5 H5B 109.5 . . ?
H5A C5 H5B 109.5 . . ?
N1 C5 H5C 109.5 . . ?
H5A C5 H5C 109.5 . . ?
H5B C5 H5C 109.5 . . ?

loop_
_geom_bond_atom_site_label_1
_geom_bond_atom_site_label_2
_geom_bond_distance
_geom_bond_site_symmetry_2
_geom_bond_publ_flag
O1 B1 1.3849(16) 2_655 ?
O1 B1 1.3849(16) . ?
N1 B1 1.3960(19) . ?
N1 C5 1.4564(17) . ?
N1 C4 1.4597(17) . ?
C1 C2 1.203(2) . ?
C1 B1 1.547(2) . ?
C2 C3 1.4615(19) . ?
C4 H4A 0.9800 . ?
C4 H4B 0.9800 . ?
C4 H4C 0.9800 . ?
C3 H3A 0.9800 . ?
C3 H3B 0.9800 . ?
C3 H3C 0.9800 . ?
C5 H5A 0.9800 . ?
C5 H5B 0.9800 . ?
C5 H5C 0.9800 . ?

loop_
_geom_torsion_atom_site_label_1
_geom_torsion_atom_site_label_2
_geom_torsion_atom_site_label_3
_geom_torsion_atom_site_label_4
_geom_torsion
_geom_torsion_site_symmetry_1
_geom_torsion_site_symmetry_2
_geom_torsion_site_symmetry_3
_geom_torsion_site_symmetry_4
_geom_torsion_publ_flag
B1 O1 B1 N1 -151.54(14) 2_655 . . . ?
B1 O1 B1 C1 32.61(9) 2_655 . . . ?
C5 N1 B1 O1 179.96(11) . . . . ?
C4 N1 B1 O1 2.5(2) . . . . ?
C5 N1 B1 C1 -4.3(2) . . . . ?
C4 N1 B1 C1 178.26(12) . . . . ?
